data_7704114
loop_
_publ_author_name
'Ruiz, Javier'
'Sol, Daniel'
'Mateo, Mar\'ia A'
'Vivanco, Maril\'in'
'Bad\'ia-Lai\~no, Rosana'

_publ_section_title
;
 A new approach to the synthesis of trinuclear gold(i) imidazolate
 complexes and their silver(i)-induced photoluminescence behavior.
;
_journal_issue 20
_journal_name_full 'Dalton transactions (Cambridge, England : 2003)'
_journal_page_first 6561
_journal_page_last 6565
_journal_paper_doi 10.1039/d0dt01246g
_journal_volume 49
_journal_year 2020
_chemical_formula_moiety 'C36 H39 Au3 N6'
_chemical_formula_sum 'C36 H39 Au3 N6'
_chemical_formula_weight 1146.63
_chemical_name_common 18RPA009
_space_group_crystal_system monoclinic
_space_group_IT_number 14
_space_group_name_Hall '-P 2ybc'
_space_group_name_H-M_alt 'P 1 21/c 1'
_atom_sites_solution_hydrogens geom
_atom_sites_solution_primary dual
_atom_sites_solution_secondary difmap
_audit_update_record
;
2019-09-23 deposited with the CCDC.	2020-04-17 downloaded from the CCDC.
;
_cell_angle_alpha 90
_cell_angle_beta 102.987(4)
_cell_angle_gamma 90
_cell_formula_units_Z 4
_cell_length_a 18.621(2)
_cell_length_b 14.8023(14)
_cell_length_c 13.5101(14)
_cell_measurement_reflns_used 9345
_cell_measurement_temperature 100.(2)
_cell_measurement_theta_max 32.9541
_cell_measurement_theta_min 2.7869
_cell_volume 3628.6(6)
_computing_cell_refinement 'SAINT V8.38A (Bruker AXS Inc., 2017)'
_computing_data_collection 'Bruker APEX3 software'
_computing_data_reduction 'SAINT V8.38A (Bruker AXS Inc., 2017)'
_computing_molecular_graphics 'shelXle (C.B. Huebschle, rev 882)'
_computing_structure_refinement 'SHELXL-2017/1 (Sheldrick, 2017)'
_computing_structure_solution 'SHELXT 2014/5 (Sheldrick, 2014)'
_diffrn_ambient_temperature 100.(2)
_diffrn_detector_area_resol_mean 10.4167
_diffrn_measured_fraction_theta_full 0.993
_diffrn_measured_fraction_theta_max 0.993
_diffrn_measurement_device_type 'Bruker D8 Venture Photon 100 CMOS'
_diffrn_measurement_method '\f or \w oscillation scans'
_diffrn_radiation_monochromator 'Incoatec HeliosTM multilayer optics'
_diffrn_radiation_type MoK\a
_diffrn_radiation_wavelength 0.71073
_diffrn_reflns_av_R_equivalents 0.0503
_diffrn_reflns_av_unetI/netI 0.0317
_diffrn_reflns_limit_h_max 28
_diffrn_reflns_limit_h_min -28
_diffrn_reflns_limit_k_max 22
_diffrn_reflns_limit_k_min -22
_diffrn_reflns_limit_l_max 20
_diffrn_reflns_limit_l_min -20
_diffrn_reflns_number 93768
_diffrn_reflns_theta_full 33.21
_diffrn_reflns_theta_max 33.21
_diffrn_reflns_theta_min 2.18
_diffrn_source 'Incoatec high brillance I\muS microsource'
_diffrn_source_type 'INCOATEC microfocus sealed tube'
_exptl_absorpt_coefficient_mu 12.132
_exptl_absorpt_correction_T_max 0.51
_exptl_absorpt_correction_T_min 0.06
_exptl_absorpt_correction_type multi-scan
_exptl_absorpt_process_details
;
SADABS-2016/2 - Bruker AXS area detector scaling and absorption correction
;
_exptl_crystal_colour colourless
_exptl_crystal_density_diffrn 2.099
_exptl_crystal_density_method 'not measured'
_exptl_crystal_description prism
_exptl_crystal_F_000 2136
_exptl_crystal_size_max 0.219
_exptl_crystal_size_mid 0.135
_exptl_crystal_size_min 0.064
_refine_diff_density_max 2.733
_refine_diff_density_min -1.768
_refine_ls_extinction_method none
_refine_ls_goodness_of_fit_ref 1.210
_refine_ls_hydrogen_treatment constr
_refine_ls_matrix_type full
_refine_ls_number_parameters 490
_refine_ls_number_reflns 13830
_refine_ls_number_restraints 144
_refine_ls_restrained_S_all 1.205
_refine_ls_R_factor_all 0.0730
_refine_ls_R_factor_gt 0.0572
_refine_ls_shift/su_max 0.001
_refine_ls_shift/su_mean 0.000
_refine_ls_structure_factor_coef Fsqd
_refine_ls_weighting_details 'w=1/[\s^2^(Fo^2^)+(0.0305P)^2^+38.1528P] where P=(Fo^2^+2Fc^2^)/3'
_refine_ls_weighting_scheme calc
_refine_ls_wR_factor_gt 0.1288
_refine_ls_wR_factor_ref 0.1344
_reflns_number_gt 11162
_reflns_number_total 13830
_reflns_threshold_expression 'I > 2\s(I)'
_cod_data_source_file d0dt01246g2.cif
_cod_data_source_block 18RPA009
_cod_depositor_comments
;
The following automatic conversions were performed:

data item '_exptl_absorpt_correction_type' value 'Multi-Scan' was
changed to 'multi-scan' in accordance with the
/home/data/users/saulius/crontab/automatic-downloads/rss-feeds/RSC/lib/dictionaries/cif_core.dic
dictionary named 'cif_core.dic' version 2.4.2 last updated on
2011-04-26.

Automatic conversion script
Id: cif_fix_values 7556 2019-12-06 15:28:31Z antanas 

 Adding full bibliography for 7704114--7704117.cif.
;
_cod_database_code 7704114

loop_
_space_group_symop_operation_xyz
'x, y, z'
'-x, y+1/2, -z+1/2'
'-x, -y, -z'
'x, -y-1/2, z-1/2'

loop_
_atom_site_type_symbol
_atom_site_label
_atom_site_fract_x
_atom_site_fract_y
_atom_site_fract_z
_atom_site_U_iso_or_equiv
_atom_site_adp_type
_atom_site_calc_flag
_atom_site_refinement_flags_adp
_atom_site_refinement_flags_occupancy
_atom_site_refinement_flags_posn
_atom_site_occupancy
_atom_site_disorder_assembly
_atom_site_disorder_group
Au Au1 0.19041(2) 0.45226(2) 0.72987(2) 0.03548(7) Uani d . . . 1.0 . .
N N1 0.1513(4) 0.6184(5) 0.4760(5) 0.0404(14) Uani d . . . 1.0 . .
C C2 0.1958(5) 0.5720(5) 0.5559(6) 0.0365(15) Uani d . . . 1.0 . .
N N3 0.1515(4) 0.5393(5) 0.6126(5) 0.0387(14) Uani d . . . 1.0 . .
C C4 0.0794(5) 0.5635(7) 0.5710(7) 0.051(2) Uani d . . . 1.0 . .
H H4 0.037947 0.548733 0.597866 0.062 Uiso calc U . R 1.0 . .
C C5 0.0777(5) 0.6130(7) 0.4833(7) 0.049(2) Uani d . . . 1.0 . .
C C6 0.1772(4) 0.6590(6) 0.3939(6) 0.0397(17) Uani d . . . 1.0 . .
C C7 0.1976(5) 0.6021(7) 0.3225(6) 0.0458(19) Uani d . . . 1.0 . .
C C8 0.2262(5) 0.6408(7) 0.2455(7) 0.049(2) Uani d . . . 1.0 . .
H H8 0.241696 0.603398 0.197027 0.059 Uiso calc U . R 1.0 . .
C C9 0.2319(5) 0.7338(7) 0.2398(7) 0.049(2) Uani d . . . 1.0 . .
H H9 0.252077 0.759702 0.187689 0.059 Uiso calc U . R 1.0 . .
C C10 0.2090(5) 0.7892(7) 0.3081(7) 0.049(2) Uani d . . . 1.0 . .
H H10 0.211294 0.852924 0.300765 0.059 Uiso calc U . R 1.0 . .
C C11 0.1824(5) 0.7527(6) 0.3885(6) 0.0434(18) Uani d . . . 1.0 . .
C C12 0.1891(6) 0.5016(6) 0.3276(7) 0.049(2) Uani d . . . 1.0 . .
H H12A 0.140121 0.4873 0.338686 0.074 Uiso calc U . R 1.0 . .
H H12B 0.226895 0.477465 0.383817 0.074 Uiso calc U . R 1.0 . .
H H12C 0.194702 0.474471 0.263612 0.074 Uiso calc U . R 1.0 . .
C C13 0.1605(6) 0.8157(7) 0.4633(7) 0.052(2) Uani d . . . 1.0 . .
H H13A 0.113219 0.844031 0.43236 0.078 Uiso calc U . R 1.0 . .
H H13B 0.198249 0.862493 0.482797 0.078 Uiso calc U . R 1.0 . .
H H13C 0.155664 0.781749 0.523771 0.078 Uiso calc U . R 1.0 . .
C C14 0.0152(5) 0.6528(8) 0.4094(8) 0.061(3) Uani d . . . 1.0 . .
H H14A 0.021972 0.718333 0.406496 0.091 Uiso calc U . R 1.0 . .
H H14B -0.030778 0.639889 0.430474 0.091 Uiso calc U . R 1.0 . .
H H14C 0.012878 0.626653 0.342097 0.091 Uiso calc U . R 1.0 . .
Au Au21 0.30363(2) 0.55410(2) 0.58611(2) 0.03571(7) Uani d . . . 1.0 . .
N N21 0.5130(4) 0.4704(5) 0.7261(6) 0.0430(15) Uani d . . . 1.0 . .
C C22 0.4387(5) 0.4718(6) 0.7077(6) 0.0414(17) Uani d . . . 1.0 . .
N N23 0.4138(4) 0.5284(5) 0.6291(6) 0.0447(16) Uani d . . . 1.0 . .
C C24 0.4752(5) 0.5616(6) 0.5999(8) 0.050(2) Uani d . . . 1.0 . .
H H24 0.473904 0.603114 0.545858 0.06 Uiso calc U . R 1.0 . .
C C25 0.5380(5) 0.5266(7) 0.6594(7) 0.048(2) Uani d . . . 1.0 . .
C C26 0.5578(5) 0.4209(7) 0.8078(7) 0.049(2) Uani d . . . 1.0 . .
C C27 0.5756(5) 0.3320(8) 0.7963(9) 0.060(3) Uani d . . . 1.0 . .
C C28 0.6149(6) 0.2875(9) 0.8816(11) 0.071(4) Uani d . . . 1.0 . .
H H28 0.6267 0.225547 0.875846 0.086 Uiso calc U . R 1.0 . .
C C29 0.6374(6) 0.3289(12) 0.9734(12) 0.088(5) Uani d . . . 1.0 . .
H H29 0.664859 0.296344 1.029895 0.106 Uiso calc U . R 1.0 . .
C C30 0.6202(6) 0.4174(12) 0.9836(9) 0.078(4) Uani d . . . 1.0 . .
H H30 0.635581 0.446465 1.047554 0.094 Uiso calc U . R 1.0 . .
C C31 0.5800(5) 0.4655(8) 0.9004(8) 0.058(2) Uani d . . . 1.0 . .
C C32 0.5505(8) 0.2855(9) 0.6946(12) 0.081(4) Uani d . . . 1.0 . .
H H32A 0.496889 0.291224 0.671617 0.122 Uiso calc U . R 1.0 . .
H H32B 0.563924 0.22146 0.70151 0.122 Uiso calc U . R 1.0 . .
H H32C 0.574401 0.313828 0.644825 0.122 Uiso calc U . R 1.0 . .
C C33 0.5585(7) 0.5621(9) 0.9136(10) 0.072(3) Uani d . . . 1.0 . .
H H33A 0.584508 0.60196 0.875398 0.108 Uiso calc U . R 1.0 . .
H H33B 0.571786 0.578188 0.985742 0.108 Uiso calc U . R 1.0 . .
H H33C 0.50519 0.569119 0.888089 0.108 Uiso calc U . R 1.0 . .
C C34 0.6177(5) 0.5409(8) 0.6588(9) 0.062(3) Uani d . . . 1.0 . .
H H34A 0.639891 0.483095 0.646544 0.093 Uiso calc U . R 1.0 . .
H H34B 0.643636 0.565228 0.724568 0.093 Uiso calc U . R 1.0 . .
H H34C 0.621539 0.583598 0.604827 0.093 Uiso calc U . R 1.0 . .
Au Au41 0.37511(2) 0.40464(3) 0.78216(3) 0.04787(9) Uani d . . . 1.0 . .
N N41 0.2018(4) 0.3147(5) 0.9004(5) 0.0405(14) Uani d . . . 1.0 . .
C C42 0.2344(5) 0.3640(5) 0.8358(6) 0.0381(16) Uani d . . . 1.0 . .
N N43 0.3061(4) 0.3408(6) 0.8575(6) 0.0486(17) Uani d . . . 1.0 . .
C C44 0.3180(6) 0.2749(7) 0.9338(8) 0.055(2) Uani d . . . 1.0 . .
H H44 0.363863 0.246873 0.962349 0.066 Uiso calc U . R 1.0 . .
C C45 0.2545(5) 0.2580(6) 0.9595(7) 0.0438(18) Uani d . . . 1.0 . .
C C46A 0.1240(10) 0.3050(18) 0.8904(18) 0.049(5) Uani d . P D 0.507(19) A 1
C C47A 0.0835(11) 0.2480(16) 0.8200(17) 0.051(4) Uani d . P D 0.507(19) A 1
C C48A 0.0095(11) 0.2384(19) 0.8159(15) 0.064(5) Uani d . P D 0.507(19) A 1
H H48A -0.019284 0.198491 0.767827 0.077 Uiso calc U P R 0.507(19) A 1
C C49A -0.0236(13) 0.288(2) 0.8826(18) 0.077(7) Uani d . P D 0.507(19) A 1
H H49A -0.074929 0.281581 0.878913 0.092 Uiso calc U P R 0.507(19) A 1
C C50A 0.0189(12) 0.345(2) 0.9542(18) 0.073(6) Uani d . P D 0.507(19) A 1
H H50A -0.003343 0.379417 0.998635 0.088 Uiso calc U P R 0.507(19) A 1
C C51A 0.0942(11) 0.3512(16) 0.9599(16) 0.053(4) Uani d . P D 0.507(19) A 1
C C52A 0.1151(12) 0.2025(12) 0.7450(15) 0.050(4) Uani d . P D 0.507(19) A 1
H H52A 0.086809 0.147562 0.722095 0.074 Uiso calc U P R 0.507(19) A 1
H H52B 0.166351 0.186352 0.775242 0.074 Uiso calc U P R 0.507(19) A 1
H H52C 0.113437 0.242729 0.68698 0.074 Uiso calc U P R 0.507(19) A 1
C C53A 0.1414(16) 0.4140(16) 1.035(2) 0.068(6) Uani d . P D 0.507(19) A 1
H H53A 0.184032 0.380813 1.07415 0.102 Uiso calc U P R 0.507(19) A 1
H H53B 0.112501 0.438084 1.081395 0.102 Uiso calc U P R 0.507(19) A 1
H H53C 0.158554 0.463939 0.998689 0.102 Uiso calc U P R 0.507(19) A 1
C C46B 0.1257(10) 0.3343(14) 0.9106(16) 0.040(3) Uani d . P D 0.493(19) A 2
C C47B 0.0698(10) 0.2836(15) 0.8531(19) 0.053(4) Uani d . P D 0.493(19) A 2
C C48B -0.0016(11) 0.306(2) 0.855(2) 0.074(6) Uani d . P D 0.493(19) A 2
H H48B -0.041591 0.274064 0.813812 0.089 Uiso calc U P R 0.493(19) A 2
C C49B -0.0152(14) 0.3753(18) 0.919(2) 0.083(7) Uani d . P D 0.493(19) A 2
H H49B -0.064535 0.389664 0.920794 0.099 Uiso calc U P R 0.493(19) A 2
C C50B 0.0425(15) 0.4238(18) 0.9789(17) 0.080(6) Uani d . P D 0.493(19) A 2
H H50B 0.033141 0.472286 1.020373 0.096 Uiso calc U P R 0.493(19) A 2
C C51B 0.1144(13) 0.3993(18) 0.9767(14) 0.059(5) Uani d . P D 0.493(19) A 2
C C52B 0.0820(16) 0.2120(15) 0.786(2) 0.065(6) Uani d . P D 0.493(19) A 2
H H52D 0.063029 0.230375 0.715604 0.097 Uiso calc U P R 0.493(19) A 2
H H52E 0.056303 0.157353 0.800404 0.097 Uiso calc U P R 0.493(19) A 2
H H52F 0.134914 0.199708 0.797716 0.097 Uiso calc U P R 0.493(19) A 2
C C53B 0.180(2) 0.448(2) 1.0416(18) 0.087(8) Uani d . P D 0.493(19) A 2
H H53D 0.212186 0.468972 0.998673 0.131 Uiso calc U P R 0.493(19) A 2
H H53E 0.206685 0.406307 1.093213 0.131 Uiso calc U P R 0.493(19) A 2
H H53F 0.162237 0.499595 1.074883 0.131 Uiso calc U P R 0.493(19) A 2
C C54 0.2357(6) 0.1957(6) 1.0380(7) 0.050(2) Uani d . . . 1.0 . .
H H54A 0.191444 0.160936 1.007584 0.075 Uiso calc U . R 1.0 . .
H H54B 0.226512 0.23133 1.095028 0.075 Uiso calc U . R 1.0 . .
H H54C 0.276882 0.15421 1.062513 0.075 Uiso calc U . R 1.0 . .

loop_
_atom_site_aniso_label
_atom_site_aniso_U_11
_atom_site_aniso_U_22
_atom_site_aniso_U_33
_atom_site_aniso_U_12
_atom_site_aniso_U_13
_atom_site_aniso_U_23
Au1 0.04021(15) 0.03564(14) 0.03050(13) -0.00064(11) 0.00776(10) 0.00294(10)
N1 0.037(3) 0.046(4) 0.037(3) 0.002(3) 0.007(3) 0.011(3)
C2 0.043(4) 0.034(4) 0.031(3) 0.003(3) 0.004(3) 0.000(3)
N3 0.034(3) 0.045(4) 0.035(3) 0.002(3) 0.005(2) 0.004(3)
C4 0.037(4) 0.069(6) 0.048(5) -0.001(4) 0.011(4) 0.017(4)
C5 0.035(4) 0.065(6) 0.044(4) 0.003(4) 0.005(3) 0.020(4)
C6 0.037(4) 0.046(4) 0.034(4) -0.001(3) 0.001(3) 0.012(3)
C7 0.044(4) 0.054(5) 0.038(4) 0.000(4) 0.004(3) 0.009(4)
C8 0.048(5) 0.064(6) 0.036(4) 0.000(4) 0.013(4) 0.004(4)
C9 0.043(4) 0.063(6) 0.041(4) -0.003(4) 0.007(3) 0.017(4)
C10 0.049(5) 0.048(5) 0.049(5) 0.005(4) 0.009(4) 0.021(4)
C11 0.042(4) 0.048(5) 0.036(4) 0.000(3) -0.001(3) 0.007(3)
C12 0.057(5) 0.042(5) 0.048(5) -0.003(4) 0.011(4) 0.001(4)
C13 0.055(5) 0.052(5) 0.048(5) 0.001(4) 0.011(4) 0.010(4)
C14 0.040(5) 0.081(7) 0.058(6) -0.003(5) 0.006(4) 0.026(5)
Au21 0.03585(14) 0.03683(14) 0.03381(13) 0.00111(11) 0.00644(10) 0.00292(11)
N21 0.036(3) 0.047(4) 0.046(4) 0.004(3) 0.008(3) 0.015(3)
C22 0.036(4) 0.047(4) 0.041(4) 0.006(3) 0.009(3) 0.010(3)
N23 0.038(3) 0.049(4) 0.045(4) 0.001(3) 0.006(3) 0.010(3)
C24 0.048(5) 0.044(5) 0.063(6) 0.000(4) 0.023(4) 0.004(4)
C25 0.036(4) 0.057(5) 0.055(5) 0.006(4) 0.016(4) 0.013(4)
C26 0.034(4) 0.064(6) 0.048(5) 0.005(4) 0.008(3) 0.010(4)
C27 0.040(5) 0.065(6) 0.078(7) 0.004(4) 0.019(5) 0.017(6)
C28 0.048(6) 0.071(7) 0.102(10) 0.014(5) 0.031(6) 0.038(7)
C29 0.040(5) 0.138(14) 0.089(10) 0.018(7) 0.019(6) 0.065(10)
C30 0.046(6) 0.132(13) 0.053(6) 0.010(7) 0.004(5) 0.026(7)
C31 0.039(4) 0.073(7) 0.060(6) 0.001(4) 0.010(4) 0.015(5)
C32 0.078(8) 0.058(7) 0.114(11) 0.006(6) 0.034(8) 0.012(7)
C33 0.074(8) 0.069(7) 0.067(7) 0.005(6) 0.003(6) -0.001(6)
C34 0.037(4) 0.081(8) 0.070(7) 0.008(5) 0.018(4) 0.026(6)
Au41 0.03772(16) 0.0566(2) 0.04876(18) 0.00309(14) 0.00857(13) 0.01844(15)
N41 0.047(3) 0.041(3) 0.035(3) -0.002(3) 0.012(3) 0.008(3)
C42 0.044(4) 0.037(4) 0.033(3) -0.002(3) 0.010(3) 0.005(3)
N43 0.043(4) 0.057(5) 0.047(4) 0.005(3) 0.012(3) 0.018(3)
C44 0.056(5) 0.050(5) 0.057(6) 0.007(4) 0.013(4) 0.019(4)
C45 0.052(5) 0.034(4) 0.044(4) 0.000(3) 0.008(4) 0.007(3)
C46A 0.048(6) 0.052(12) 0.053(9) 0.001(7) 0.020(6) 0.004(8)
C47A 0.057(7) 0.038(10) 0.057(10) -0.001(7) 0.009(6) 0.012(7)
C48A 0.053(8) 0.092(15) 0.043(9) -0.007(8) 0.000(6) 0.026(8)
C49A 0.057(11) 0.111(18) 0.066(11) 0.011(9) 0.020(8) 0.039(10)
C50A 0.067(9) 0.100(17) 0.063(11) 0.027(9) 0.033(8) 0.023(10)
C51A 0.071(9) 0.044(9) 0.053(9) 0.015(7) 0.028(7) 0.012(7)
C52A 0.060(10) 0.032(8) 0.047(9) -0.004(7) -0.008(7) 0.005(6)
C53A 0.093(15) 0.040(11) 0.082(15) 0.002(10) 0.041(11) -0.004(9)
C46B 0.055(6) 0.027(8) 0.044(9) 0.000(5) 0.021(6) 0.012(5)
C47B 0.052(7) 0.039(9) 0.069(11) -0.006(6) 0.017(7) 0.007(7)
C48B 0.050(8) 0.090(15) 0.086(15) 0.003(9) 0.022(9) 0.034(11)
C49B 0.087(13) 0.087(15) 0.091(15) 0.030(10) 0.056(10) 0.054(10)
C50B 0.123(13) 0.073(14) 0.061(12) 0.044(10) 0.053(10) 0.022(9)
C51B 0.102(12) 0.045(10) 0.034(8) 0.020(8) 0.023(8) 0.010(7)
C52B 0.072(15) 0.045(11) 0.069(15) 0.002(10) -0.004(11) -0.002(9)
C53B 0.150(19) 0.063(15) 0.041(11) 0.005(14) 0.005(12) -0.015(10)
C54 0.065(6) 0.048(5) 0.037(4) -0.005(4) 0.011(4) 0.011(4)

loop_
_atom_type_symbol
_atom_type_description
_atom_type_scat_dispersion_real
_atom_type_scat_dispersion_imag
_atom_type_scat_source
C C 0.0033 0.0016 'International Tables Vol C Tables 4.2.6.8 and 6.1.1.4'
H H 0.0000 0.0000 'International Tables Vol C Tables 4.2.6.8 and 6.1.1.4'
N N 0.0061 0.0033 'International Tables Vol C Tables 4.2.6.8 and 6.1.1.4'
Au Au -2.0133 8.8022 'International Tables Vol C Tables 4.2.6.8 and 6.1.1.4'

loop_
_geom_angle_atom_site_label_1
_geom_angle_atom_site_label_2
_geom_angle_atom_site_label_3
_geom_angle_site_symmetry_1
_geom_angle_site_symmetry_3
_geom_angle
_geom_angle_publ_flag
C42 Au1 N3 . . 174.7(3) ?
C2 N1 C5 . . 109.9(7) ?
C2 N1 C6 . . 124.2(7) ?
C5 N1 C6 . . 125.7(7) ?
N3 C2 N1 . . 106.6(7) ?
N3 C2 Au21 . . 124.3(6) ?
N1 C2 Au21 . . 129.1(6) ?
C2 N3 C4 . . 110.0(7) ?
C2 N3 Au1 . . 121.0(5) ?
C4 N3 Au1 . . 128.5(6) ?
N3 C4 C5 . . 108.5(8) ?
N3 C4 H4 . . 125.7 ?
C5 C4 H4 . . 125.7 ?
C4 C5 N1 . . 104.9(7) ?
C4 C5 C14 . . 130.7(8) ?
N1 C5 C14 . . 124.5(8) ?
C11 C6 C7 . . 122.1(8) ?
C11 C6 N1 . . 119.7(8) ?
C7 C6 N1 . . 118.2(8) ?
C8 C7 C6 . . 118.5(9) ?
C8 C7 C12 . . 120.2(9) ?
C6 C7 C12 . . 121.2(8) ?
C9 C8 C7 . . 119.8(9) ?
C9 C8 H8 . . 120.1 ?
C7 C8 H8 . . 120.1 ?
C10 C9 C8 . . 121.2(8) ?
C10 C9 H9 . . 119.4 ?
C8 C9 H9 . . 119.4 ?
C9 C10 C11 . . 120.6(9) ?
C9 C10 H10 . . 119.7 ?
C11 C10 H10 . . 119.7 ?
C6 C11 C10 . . 117.7(9) ?
C6 C11 C13 . . 123.5(8) ?
C10 C11 C13 . . 118.8(8) ?
C7 C12 H12A . . 109.5 ?
C7 C12 H12B . . 109.5 ?
H12A C12 H12B . . 109.5 ?
C7 C12 H12C . . 109.5 ?
H12A C12 H12C . . 109.5 ?
H12B C12 H12C . . 109.5 ?
C11 C13 H13A . . 109.5 ?
C11 C13 H13B . . 109.5 ?
H13A C13 H13B . . 109.5 ?
C11 C13 H13C . . 109.5 ?
H13A C13 H13C . . 109.5 ?
H13B C13 H13C . . 109.5 ?
C5 C14 H14A . . 109.5 ?
C5 C14 H14B . . 109.5 ?
H14A C14 H14B . . 109.5 ?
C5 C14 H14C . . 109.5 ?
H14A C14 H14C . . 109.5 ?
H14B C14 H14C . . 109.5 ?
C2 Au21 N23 . . 174.5(3) ?
C22 N21 C25 . . 110.6(7) ?
C22 N21 C26 . . 123.2(7) ?
C25 N21 C26 . . 126.1(7) ?
N21 C22 N23 . . 108.1(7) ?
N21 C22 Au41 . . 127.0(6) ?
N23 C22 Au41 . . 124.8(6) ?
C22 N23 C24 . . 106.6(7) ?
C22 N23 Au21 . . 119.0(6) ?
C24 N23 Au21 . . 134.2(6) ?
C25 C24 N23 . . 110.5(8) ?
C25 C24 H24 . . 124.7 ?
N23 C24 H24 . . 124.7 ?
C24 C25 N21 . . 104.1(8) ?
C24 C25 C34 . . 131.3(9) ?
N21 C25 C34 . . 124.5(8) ?
C27 C26 C31 . . 121.6(10) ?
C27 C26 N21 . . 121.2(10) ?
C31 C26 N21 . . 117.1(9) ?
C26 C27 C28 . . 117.3(12) ?
C26 C27 C32 . . 120.3(10) ?
C28 C27 C32 . . 122.4(12) ?
C29 C28 C27 . . 122.6(13) ?
C29 C28 H28 . . 118.7 ?
C27 C28 H28 . . 118.7 ?
C28 C29 C30 . . 119.6(11) ?
C28 C29 H29 . . 120.2 ?
C30 C29 H29 . . 120.2 ?
C29 C30 C31 . . 120.2(13) ?
C29 C30 H30 . . 119.9 ?
C31 C30 H30 . . 119.9 ?
C26 C31 C30 . . 118.6(12) ?
C26 C31 C33 . . 121.5(10) ?
C30 C31 C33 . . 119.8(12) ?
C27 C32 H32A . . 109.5 ?
C27 C32 H32B . . 109.5 ?
H32A C32 H32B . . 109.5 ?
C27 C32 H32C . . 109.5 ?
H32A C32 H32C . . 109.5 ?
H32B C32 H32C . . 109.5 ?
C31 C33 H33A . . 109.5 ?
C31 C33 H33B . . 109.5 ?
H33A C33 H33B . . 109.5 ?
C31 C33 H33C . . 109.5 ?
H33A C33 H33C . . 109.5 ?
H33B C33 H33C . . 109.5 ?
C25 C34 H34A . . 109.5 ?
C25 C34 H34B . . 109.5 ?
H34A C34 H34B . . 109.5 ?
C25 C34 H34C . . 109.5 ?
H34A C34 H34C . . 109.5 ?
H34B C34 H34C . . 109.5 ?
C22 Au41 N43 . . 177.1(3) ?
C42 N41 C45 . . 109.1(7) ?
C42 N41 C46A . . 125.0(12) ?
C45 N41 C46A . . 124.0(13) ?
C42 N41 C46B . . 121.4(10) ?
C45 N41 C46B . . 128.8(10) ?
N43 C42 N41 . . 106.4(7) ?
N43 C42 Au1 . . 123.8(6) ?
N41 C42 Au1 . . 129.8(6) ?
C42 N43 C44 . . 108.9(7) ?
C42 N43 Au41 . . 118.5(5) ?
C44 N43 Au41 . . 132.5(6) ?
C45 C44 N43 . . 108.7(8) ?
C45 C44 H44 . . 125.6 ?
N43 C44 H44 . . 125.6 ?
C44 C45 N41 . . 106.8(7) ?
C44 C45 C54 . . 131.4(9) ?
N41 C45 C54 . . 121.7(8) ?
C47A C46A C51A . . 122.5(18) ?
C47A C46A N41 . . 121.2(18) ?
C51A C46A N41 . . 116.2(17) ?
C46A C47A C48A . . 119.(2) ?
C46A C47A C52A . . 121.8(17) ?
C48A C47A C52A . . 119.(2) ?
C47A C48A C49A . . 120.(2) ?
C47A C48A H48A . . 119.9 ?
C49A C48A H48A . . 119.9 ?
C50A C49A C48A . . 119.9(19) ?
C50A C49A H49A . . 120.0 ?
C48A C49A H49A . . 120.0 ?
C51A C50A C49A . . 119.(2) ?
C51A C50A H50A . . 120.4 ?
C49A C50A H50A . . 120.4 ?
C46A C51A C50A . . 119.(2) ?
C46A C51A C53A . . 120.2(18) ?
C50A C51A C53A . . 121.(2) ?
C47A C52A H52A . . 109.5 ?
C47A C52A H52B . . 109.5 ?
H52A C52A H52B . . 109.5 ?
C47A C52A H52C . . 109.5 ?
H52A C52A H52C . . 109.5 ?
H52B C52A H52C . . 109.5 ?
C51A C53A H53A . . 109.5 ?
C51A C53A H53B . . 109.5 ?
H53A C53A H53B . . 109.5 ?
C51A C53A H53C . . 109.5 ?
H53A C53A H53C . . 109.5 ?
H53B C53A H53C . . 109.5 ?
C51B C46B C47B . . 123.2(19) ?
C51B C46B N41 . . 119.4(17) ?
C47B C46B N41 . . 117.4(16) ?
C46B C47B C48B . . 118.(2) ?
C46B C47B C52B . . 123.3(19) ?
C48B C47B C52B . . 119.(2) ?
C47B C48B C49B . . 120.(2) ?
C47B C48B H48B . . 120.1 ?
C49B C48B H48B . . 120.1 ?
C50B C49B C48B . . 121.(2) ?
C50B C49B H49B . . 119.5 ?
C48B C49B H49B . . 119.5 ?
C49B C50B C51B . . 118.(2) ?
C49B C50B H50B . . 120.9 ?
C51B C50B H50B . . 120.9 ?
C46B C51B C50B . . 119.(2) ?
C46B C51B C53B . . 119.6(18) ?
C50B C51B C53B . . 121.(2) ?
C47B C52B H52D . . 109.5 ?
C47B C52B H52E . . 109.5 ?
H52D C52B H52E . . 109.5 ?
C47B C52B H52F . . 109.5 ?
H52D C52B H52F . . 109.5 ?
H52E C52B H52F . . 109.5 ?
C51B C53B H53D . . 109.5 ?
C51B C53B H53E . . 109.5 ?
H53D C53B H53E . . 109.5 ?
C51B C53B H53F . . 109.5 ?
H53D C53B H53F . . 109.5 ?
H53E C53B H53F . . 109.5 ?
C45 C54 H54A . . 109.5 ?
C45 C54 H54B . . 109.5 ?
H54A C54 H54B . . 109.5 ?
C45 C54 H54C . . 109.5 ?
H54A C54 H54C . . 109.5 ?
H54B C54 H54C . . 109.5 ?

loop_
_geom_bond_atom_site_label_1
_geom_bond_atom_site_label_2
_geom_bond_site_symmetry_2
_geom_bond_distance
_geom_bond_publ_flag
Au1 C42 . 1.974(8) ?
Au1 N3 . 2.045(7) ?
N1 C2 . 1.387(10) ?
N1 C5 . 1.397(11) ?
N1 C6 . 1.437(10) ?
C2 N3 . 1.337(10) ?
C2 Au21 . 1.974(8) ?
N3 C4 . 1.380(11) ?
C4 C5 . 1.387(12) ?
C4 H4 . 0.95 ?
C5 C14 . 1.476(12) ?
C6 C11 . 1.394(12) ?
C6 C7 . 1.395(13) ?
C7 C8 . 1.394(12) ?
C7 C12 . 1.499(13) ?
C8 C9 . 1.384(14) ?
C8 H8 . 0.95 ?
C9 C10 . 1.372(14) ?
C9 H9 . 0.95 ?
C10 C11 . 1.400(12) ?
C10 H10 . 0.95 ?
C11 C13 . 1.497(13) ?
C12 H12A . 0.98 ?
C12 H12B . 0.98 ?
C12 H12C . 0.98 ?
C13 H13A . 0.98 ?
C13 H13B . 0.98 ?
C13 H13C . 0.98 ?
C14 H14A . 0.98 ?
C14 H14B . 0.98 ?
C14 H14C . 0.98 ?
Au21 N23 . 2.039(7) ?
N21 C22 . 1.349(10) ?
N21 C25 . 1.380(11) ?
N21 C26 . 1.428(11) ?
C22 N23 . 1.350(10) ?
C22 Au41 . 1.986(8) ?
N23 C24 . 1.381(11) ?
C24 C25 . 1.364(13) ?
C24 H24 . 0.95 ?
C25 C34 . 1.501(12) ?
C26 C27 . 1.374(15) ?
C26 C31 . 1.392(15) ?
C27 C28 . 1.385(16) ?
C27 C32 . 1.514(19) ?
C28 C29 . 1.36(2) ?
C28 H28 . 0.95 ?
C29 C30 . 1.36(2) ?
C29 H29 . 0.95 ?
C30 C31 . 1.398(15) ?
C30 H30 . 0.95 ?
C31 C33 . 1.507(17) ?
C32 H32A . 0.98 ?
C32 H32B . 0.98 ?
C32 H32C . 0.98 ?
C33 H33A . 0.98 ?
C33 H33B . 0.98 ?
C33 H33C . 0.98 ?
C34 H34A . 0.98 ?
C34 H34B . 0.98 ?
C34 H34C . 0.98 ?
Au41 N43 . 2.042(7) ?
N41 C42 . 1.378(10) ?
N41 C45 . 1.398(11) ?
N41 C46A . 1.432(19) ?
N41 C46B . 1.483(18) ?
C42 N43 . 1.346(11) ?
N43 C44 . 1.400(11) ?
C44 C45 . 1.328(13) ?
C44 H44 . 0.95 ?
C45 C54 . 1.505(12) ?
C46A C47A . 1.37(2) ?
C46A C51A . 1.38(2) ?
C47A C48A . 1.37(2) ?
C47A C52A . 1.45(3) ?
C48A C49A . 1.40(3) ?
C48A H48A . 0.95 ?
C49A C50A . 1.39(3) ?
C49A H49A . 0.95 ?
C50A C51A . 1.39(3) ?
C50A H50A . 0.95 ?
C51A C53A . 1.51(3) ?
C52A H52A . 0.98 ?
C52A H52B . 0.98 ?
C52A H52C . 0.98 ?
C53A H53A . 0.98 ?
C53A H53B . 0.98 ?
C53A H53C . 0.98 ?
C46B C51B . 1.36(2) ?
C46B C47B . 1.37(2) ?
C47B C48B . 1.38(3) ?
C47B C52B . 1.44(3) ?
C48B C49B . 1.40(4) ?
C48B H48B . 0.95 ?
C49B C50B . 1.39(4) ?
C49B H49B . 0.95 ?
C50B C51B . 1.39(3) ?
C50B H50B . 0.95 ?
C51B C53B . 1.51(3) ?
C52B H52D . 0.98 ?
C52B H52E . 0.98 ?
C52B H52F . 0.98 ?
C53B H53D . 0.98 ?
C53B H53E . 0.98 ?
C53B H53F . 0.98 ?
C54 H54A . 0.98 ?
C54 H54B . 0.98 ?
C54 H54C . 0.98 ?

loop_
_geom_torsion_atom_site_label_1
_geom_torsion_atom_site_label_2
_geom_torsion_atom_site_label_3
_geom_torsion_atom_site_label_4
_geom_torsion_site_symmetry_1
_geom_torsion_site_symmetry_2
_geom_torsion_site_symmetry_3
_geom_torsion_site_symmetry_4
_geom_torsion
_geom_torsion_publ_flag
C5 N1 C2 N3 . . . . -0.7(10) ?
C6 N1 C2 N3 . . . . -175.8(8) ?
C5 N1 C2 Au21 . . . . 179.1(7) ?
C6 N1 C2 Au21 . . . . 4.1(12) ?
N1 C2 N3 C4 . . . . 0.0(10) ?
Au21 C2 N3 C4 . . . . -179.9(7) ?
N1 C2 N3 Au1 . . . . 172.3(5) ?
Au21 C2 N3 Au1 . . . . -7.6(9) ?
C2 N3 C4 C5 . . . . 0.7(11) ?
Au1 N3 C4 C5 . . . . -170.8(7) ?
N3 C4 C5 N1 . . . . -1.1(12) ?
N3 C4 C5 C14 . . . . 178.4(11) ?
C2 N1 C5 C4 . . . . 1.1(11) ?
C6 N1 C5 C4 . . . . 176.1(9) ?
C2 N1 C5 C14 . . . . -178.4(10) ?
C6 N1 C5 C14 . . . . -3.4(16) ?
C2 N1 C6 C11 . . . . -107.7(9) ?
C5 N1 C6 C11 . . . . 78.0(12) ?
C2 N1 C6 C7 . . . . 71.3(11) ?
C5 N1 C6 C7 . . . . -103.0(11) ?
C11 C6 C7 C8 . . . . 2.1(13) ?
N1 C6 C7 C8 . . . . -176.9(8) ?
C11 C6 C7 C12 . . . . -177.9(8) ?
N1 C6 C7 C12 . . . . 3.2(12) ?
C6 C7 C8 C9 . . . . -1.7(13) ?
C12 C7 C8 C9 . . . . 178.2(9) ?
C7 C8 C9 C10 . . . . -0.8(14) ?
C8 C9 C10 C11 . . . . 3.1(14) ?
C7 C6 C11 C10 . . . . 0.1(13) ?
N1 C6 C11 C10 . . . . 179.0(7) ?
C7 C6 C11 C13 . . . . 179.5(8) ?
N1 C6 C11 C13 . . . . -1.6(12) ?
C9 C10 C11 C6 . . . . -2.6(13) ?
C9 C10 C11 C13 . . . . 177.9(9) ?
C25 N21 C22 N23 . . . . 0.1(11) ?
C26 N21 C22 N23 . . . . 176.7(8) ?
C25 N21 C22 Au41 . . . . -179.3(7) ?
C26 N21 C22 Au41 . . . . -2.6(14) ?
N21 C22 N23 C24 . . . . 0.0(10) ?
Au41 C22 N23 C24 . . . . 179.4(7) ?
N21 C22 N23 Au21 . . . . -175.8(6) ?
Au41 C22 N23 Au21 . . . . 3.6(11) ?
C22 N23 C24 C25 . . . . -0.1(11) ?
Au21 N23 C24 C25 . . . . 174.8(7) ?
N23 C24 C25 N21 . . . . 0.2(11) ?
N23 C24 C25 C34 . . . . 180.0(11) ?
C22 N21 C25 C24 . . . . -0.2(11) ?
C26 N21 C25 C24 . . . . -176.7(9) ?
C22 N21 C25 C34 . . . . -180.0(10) ?
C26 N21 C25 C34 . . . . 3.5(16) ?
C22 N21 C26 C27 . . . . 87.8(12) ?
C25 N21 C26 C27 . . . . -96.1(12) ?
C22 N21 C26 C31 . . . . -89.5(12) ?
C25 N21 C26 C31 . . . . 86.6(12) ?
C31 C26 C27 C28 . . . . 1.7(14) ?
N21 C26 C27 C28 . . . . -175.5(9) ?
C31 C26 C27 C32 . . . . 179.8(10) ?
N21 C26 C27 C32 . . . . 2.7(14) ?
C26 C27 C28 C29 . . . . -1.6(16) ?
C32 C27 C28 C29 . . . . -179.7(11) ?
C27 C28 C29 C30 . . . . 0.9(18) ?
C28 C29 C30 C31 . . . . -0.2(18) ?
C27 C26 C31 C30 . . . . -1.1(15) ?
N21 C26 C31 C30 . . . . 176.2(9) ?
C27 C26 C31 C33 . . . . -178.1(10) ?
N21 C26 C31 C33 . . . . -0.9(14) ?
C29 C30 C31 C26 . . . . 0.3(17) ?
C29 C30 C31 C33 . . . . 177.4(11) ?
C45 N41 C42 N43 . . . . -2.4(9) ?
C46A N41 C42 N43 . . . . -167.1(13) ?
C46B N41 C42 N43 . . . . 169.3(11) ?
C45 N41 C42 Au1 . . . . 177.5(6) ?
C46A N41 C42 Au1 . . . . 12.7(16) ?
C46B N41 C42 Au1 . . . . -10.8(15) ?
N41 C42 N43 C44 . . . . 1.8(10) ?
Au1 C42 N43 C44 . . . . -178.1(7) ?
N41 C42 N43 Au41 . . . . -176.9(6) ?
Au1 C42 N43 Au41 . . . . 3.2(10) ?
C42 N43 C44 C45 . . . . -0.5(12) ?
Au41 N43 C44 C45 . . . . 177.9(7) ?
N43 C44 C45 N41 . . . . -1.0(11) ?
N43 C44 C45 C54 . . . . -178.3(9) ?
C42 N41 C45 C44 . . . . 2.1(10) ?
C46A N41 C45 C44 . . . . 167.0(13) ?
C46B N41 C45 C44 . . . . -168.8(13) ?
C42 N41 C45 C54 . . . . 179.8(8) ?
C46A N41 C45 C54 . . . . -15.3(16) ?
C46B N41 C45 C54 . . . . 8.9(17) ?
C42 N41 C46A C47A . . . . 77.(3) ?
C45 N41 C46A C47A . . . . -86.(2) ?
C42 N41 C46A C51A . . . . -107.(2) ?
C45 N41 C46A C51A . . . . 90.(2) ?
C51A C46A C47A C48A . . . . 2.(4) ?
N41 C46A C47A C48A . . . . 177.6(19) ?
C51A C46A C47A C52A . . . . 178.(2) ?
N41 C46A C47A C52A . . . . -7.(3) ?
C46A C47A C48A C49A . . . . 1.(3) ?
C52A C47A C48A C49A . . . . -175.(2) ?
C47A C48A C49A C50A . . . . -1.(4) ?
C48A C49A C50A C51A . . . . -1.(4) ?
C47A C46A C51A C50A . . . . -5.(4) ?
N41 C46A C51A C50A . . . . 180.(2) ?
C47A C46A C51A C53A . . . . -179.(2) ?
N41 C46A C51A C53A . . . . 5.(3) ?
C49A C50A C51A C46A . . . . 4.(4) ?
C49A C50A C51A C53A . . . . 179.(2) ?
C42 N41 C46B C51B . . . . -85.(2) ?
C45 N41 C46B C51B . . . . 84.(2) ?
C42 N41 C46B C47B . . . . 95.7(19) ?
C45 N41 C46B C47B . . . . -94.3(19) ?
C51B C46B C47B C48B . . . . 7.(3) ?
N41 C46B C47B C48B . . . . -174.7(19) ?
C51B C46B C47B C52B . . . . -177.(2) ?
N41 C46B C47B C52B . . . . 2.(3) ?
C46B C47B C48B C49B . . . . -3.(4) ?
C52B C47B C48B C49B . . . . -180.(2) ?
C47B C48B C49B C50B . . . . 1.(4) ?
C48B C49B C50B C51B . . . . -2.(4) ?
C47B C46B C51B C50B . . . . -8.(3) ?
N41 C46B C51B C50B . . . . 173.7(18) ?
C47B C46B C51B C53B . . . . 176.(2) ?
N41 C46B C51B C53B . . . . -2.(3) ?
C49B C50B C51B C46B . . . . 5.(3) ?
C49B C50B C51B C53B . . . . -179.(2) ?
